data_7125556
loop_
_publ_author_name
'Henderson, Alistair P.'
'Mutlu, Esra'
'Leclercq, Am\'elie'
'Bleasdale, Christine'
'Clegg, William'
'Henderson, Richard A.'
'Golding, Bernard T.'

_publ_section_title
;
 Trapping of benzene oxide-oxepin and methyl-substituted derivatives with
 4-phenyl- and 4-pentafluorophenyl-1,2,4-triazoline-3,5-dione.
;
_journal_issue 17
_journal_name_full 'Chemical communications (Cambridge, England)'
_journal_page_first 1956
_journal_page_last 1957
_journal_paper_doi 10.1039/b205079j
_journal_year 2002
_chemical_formula_sum 'C14 H11 N3 O3'
_chemical_formula_weight 269.26
_space_group_IT_number 61
_space_group_name_Hall '-P 2ac 2ab'
_space_group_name_H-M_alt 'P b c a'
_symmetry_cell_setting orthorhombic
_symmetry_space_group_name_H-M 'P b c a'
_atom_sites_solution_hydrogens geom
_atom_sites_solution_primary direct
_atom_sites_solution_secondary difmap
_audit_creation_method SHELXL-97
_cell_angle_alpha 90.00
_cell_angle_beta 90.00
_cell_angle_gamma 90.00
_cell_formula_units_Z 8
_cell_length_a 10.8897(7)
_cell_length_b 14.2214(9)
_cell_length_c 15.2607(10)
_cell_measurement_reflns_used 18837
_cell_measurement_temperature 160(2)
_cell_measurement_theta_max 28.6
_cell_measurement_theta_min 2.28
_cell_volume 2363.4(3)
_computing_cell_refinement 'Bruker SAINT'
_computing_data_collection 'Bruker SMART'
_computing_data_reduction 'Bruker SAINT'
_computing_molecular_graphics 'Bruker SHELXTL'
_computing_publication_material 'Bruker SHELXTL and local programs'
_computing_structure_refinement 'Bruker SHELXTL'
_computing_structure_solution 'Bruker SHELXTL'
_diffrn_ambient_temperature 160(2)
_diffrn_measured_fraction_theta_full 1.000
_diffrn_measured_fraction_theta_max 0.940
_diffrn_measurement_device_type 'Bruker SMART 1K CCD diffractometer'
_diffrn_measurement_method '\w rotation with narrow frames'
_diffrn_radiation_monochromator graphite
_diffrn_radiation_source 'sealed tube'
_diffrn_radiation_type MoK\a
_diffrn_radiation_wavelength 0.71073
_diffrn_reflns_av_R_equivalents 0.0264
_diffrn_reflns_av_sigmaI/netI 0.0173
_diffrn_reflns_limit_h_max 13
_diffrn_reflns_limit_h_min -13
_diffrn_reflns_limit_k_max 18
_diffrn_reflns_limit_k_min -19
_diffrn_reflns_limit_l_max 17
_diffrn_reflns_limit_l_min -20
_diffrn_reflns_number 17468
_diffrn_reflns_theta_full 26.00
_diffrn_reflns_theta_max 28.59
_diffrn_reflns_theta_min 2.67
_diffrn_standards_decay_% 0
_exptl_absorpt_coefficient_mu 0.110
_exptl_absorpt_correction_T_max 0.968
_exptl_absorpt_correction_T_min 0.937
_exptl_absorpt_correction_type empirical
_exptl_crystal_colour colourless
_exptl_crystal_density_diffrn 1.513
_exptl_crystal_density_method 'not measured'
_exptl_crystal_description block
_exptl_crystal_F_000 1120
_exptl_crystal_size_max 0.60
_exptl_crystal_size_mid 0.40
_exptl_crystal_size_min 0.30
_refine_diff_density_max 0.314
_refine_diff_density_min -0.229
_refine_diff_density_rms 0.046
_refine_ls_extinction_method none
_refine_ls_goodness_of_fit_ref 1.055
_refine_ls_hydrogen_treatment constr
_refine_ls_matrix_type full
_refine_ls_number_parameters 181
_refine_ls_number_reflns 2845
_refine_ls_number_restraints 0
_refine_ls_restrained_S_all 1.055
_refine_ls_R_factor_all 0.0464
_refine_ls_R_factor_gt 0.0383
_refine_ls_shift/su_max 0.001
_refine_ls_shift/su_mean 0.000
_refine_ls_structure_factor_coef Fsqd
_refine_ls_weighting_details 'calc w=1/[\s^2^(Fo^2^)+(0.0542P)^2^+1.0063P] where P=(Fo^2^+2Fc^2^)/3'
_refine_ls_weighting_scheme calc
_refine_ls_wR_factor_gt 0.0983
_refine_ls_wR_factor_ref 0.1059
_reflns_number_gt 2399
_reflns_number_total 2845
_reflns_threshold_expression I>2\s(I)
_cod_data_source_file b205079j.txt
_cod_data_source_block btg45
_cod_original_sg_symbol_H-M Pbca
_cod_database_code 7125556

loop_
_symmetry_equiv_pos_as_xyz
'x, y, z'
'-x+1/2, -y, z+1/2'
'-x, y+1/2, -z+1/2'
'x+1/2, -y+1/2, -z'
'-x, -y, -z'
'x-1/2, y, -z-1/2'
'x, -y-1/2, z-1/2'
'-x-1/2, y-1/2, z'

loop_
_atom_site_label
_atom_site_type_symbol
_atom_site_fract_x
_atom_site_fract_y
_atom_site_fract_z
_atom_site_U_iso_or_equiv
_atom_site_adp_type
_atom_site_occupancy
_atom_site_symmetry_multiplicity
_atom_site_calc_flag
_atom_site_refinement_flags
C1 C 0.01483(13) 0.36433(9) 0.42577(8) 0.0248(3) Uani 1 1 d .
H1 H 0.0086 0.4044 0.3737 0.030 Uiso 1 1 calc R
C2 C 0.14131(13) 0.36634(10) 0.46495(9) 0.0293(3) Uani 1 1 d .
H2 H 0.2049 0.4024 0.4421 0.035 Uiso 1 1 calc R
C3 C 0.15420(13) 0.31193(10) 0.53516(9) 0.0286(3) Uani 1 1 d .
H3 H 0.2276 0.3065 0.5659 0.034 Uiso 1 1 calc R
C4 C 0.03933(13) 0.26017(9) 0.56011(8) 0.0234(3) Uani 1 1 d .
H4 H 0.0514 0.2206 0.6120 0.028 Uiso 1 1 calc R
C5 C -0.06774(13) 0.32903(9) 0.57184(9) 0.0264(3) Uani 1 1 d .
H5 H -0.1418 0.3072 0.6022 0.032 Uiso 1 1 calc R
C6 C -0.08185(13) 0.38933(9) 0.49487(9) 0.0263(3) Uani 1 1 d .
H6 H -0.1647 0.4063 0.4755 0.032 Uiso 1 1 calc R
O1 O -0.03666(10) 0.42691(7) 0.57622(6) 0.0308(2) Uani 1 1 d .
N1 N 0.00071(10) 0.20386(7) 0.48173(6) 0.0203(2) Uani 1 1 d .
N2 N -0.01551(10) 0.26304(7) 0.40569(7) 0.0221(2) Uani 1 1 d .
C7 C 0.07277(11) 0.12755(8) 0.45777(8) 0.0192(2) Uani 1 1 d .
C8 C 0.04302(12) 0.21932(9) 0.33580(8) 0.0233(3) Uani 1 1 d .
O2 O 0.05074(11) 0.24933(7) 0.26183(6) 0.0348(3) Uani 1 1 d .
O3 O 0.11307(9) 0.06773(6) 0.50613(6) 0.0245(2) Uani 1 1 d .
N3 N 0.08596(10) 0.13306(7) 0.36678(6) 0.0207(2) Uani 1 1 d .
C9 C 0.14416(11) 0.06316(9) 0.31341(8) 0.0202(2) Uani 1 1 d .
C10 C 0.11377(12) -0.03055(9) 0.32584(9) 0.0241(3) Uani 1 1 d .
H10 H 0.0561 -0.0479 0.3678 0.029 Uiso 1 1 calc R
C11 C 0.17134(14) -0.09811(10) 0.27434(9) 0.0298(3) Uani 1 1 d .
H11 H 0.1533 -0.1614 0.2827 0.036 Uiso 1 1 calc R
C12 C 0.25521(14) -0.07195(11) 0.21087(9) 0.0323(3) Uani 1 1 d .
H12 H 0.2929 -0.1176 0.1765 0.039 Uiso 1 1 calc R
C13 C 0.28312(14) 0.02185(11) 0.19843(9) 0.0323(3) Uani 1 1 d .
H13 H 0.3387 0.0392 0.1551 0.039 Uiso 1 1 calc R
C14 C 0.22861(13) 0.09026(10) 0.25021(8) 0.0273(3) Uani 1 1 d .
H14 H 0.2484 0.1534 0.2427 0.033 Uiso 1 1 calc R

loop_
_atom_site_aniso_label
_atom_site_aniso_U_11
_atom_site_aniso_U_22
_atom_site_aniso_U_33
_atom_site_aniso_U_23
_atom_site_aniso_U_13
_atom_site_aniso_U_12
C1 0.0361(7) 0.0195(6) 0.0186(6) -0.0010(5) 0.0029(5) 0.0013(5)
C2 0.0292(7) 0.0281(6) 0.0305(7) -0.0076(5) 0.0086(6) -0.0045(5)
C3 0.0254(6) 0.0330(7) 0.0276(7) -0.0111(5) -0.0032(5) 0.0017(5)
C4 0.0304(7) 0.0261(6) 0.0138(5) -0.0032(4) 0.0001(5) 0.0036(5)
C5 0.0304(7) 0.0259(6) 0.0230(6) -0.0025(5) 0.0067(5) 0.0030(5)
C6 0.0296(7) 0.0240(6) 0.0252(6) -0.0035(5) 0.0011(5) 0.0039(5)
O1 0.0433(6) 0.0257(5) 0.0234(5) -0.0062(4) 0.0042(4) 0.0034(4)
N1 0.0252(5) 0.0211(5) 0.0145(5) 0.0010(4) 0.0000(4) 0.0015(4)
N2 0.0306(6) 0.0211(5) 0.0146(5) 0.0011(4) -0.0020(4) 0.0032(4)
C7 0.0189(6) 0.0228(6) 0.0158(5) -0.0008(4) -0.0001(4) -0.0021(4)
C8 0.0305(7) 0.0228(6) 0.0167(6) -0.0011(4) -0.0025(5) 0.0019(5)
O2 0.0606(7) 0.0289(5) 0.0150(4) 0.0020(4) 0.0012(4) 0.0092(5)
O3 0.0296(5) 0.0255(5) 0.0184(4) 0.0032(3) -0.0009(4) 0.0031(4)
N3 0.0266(5) 0.0206(5) 0.0148(5) -0.0004(4) 0.0003(4) 0.0021(4)
C9 0.0212(6) 0.0241(6) 0.0154(5) -0.0031(4) -0.0023(4) 0.0022(5)
C10 0.0257(6) 0.0248(6) 0.0217(6) 0.0001(5) -0.0001(5) 0.0017(5)
C11 0.0374(8) 0.0235(6) 0.0285(7) -0.0031(5) -0.0037(6) 0.0054(6)
C12 0.0348(7) 0.0371(7) 0.0251(6) -0.0078(6) -0.0005(6) 0.0137(6)
C13 0.0291(7) 0.0438(8) 0.0241(7) -0.0026(6) 0.0066(5) 0.0037(6)
C14 0.0292(7) 0.0295(6) 0.0233(6) -0.0013(5) 0.0036(5) -0.0026(5)

loop_
_atom_type_symbol
_atom_type_description
_atom_type_scat_dispersion_real
_atom_type_scat_dispersion_imag
_atom_type_scat_source
C C 0.0033 0.0016 'International Tables Vol C Tables 4.2.6.8 and 6.1.1.4'
H H 0.0000 0.0000 'International Tables Vol C Tables 4.2.6.8 and 6.1.1.4'
N N 0.0061 0.0033 'International Tables Vol C Tables 4.2.6.8 and 6.1.1.4'
O O 0.0106 0.0060 'International Tables Vol C Tables 4.2.6.8 and 6.1.1.4'

loop_
_geom_angle_atom_site_label_1
_geom_angle_atom_site_label_2
_geom_angle_atom_site_label_3
_geom_angle
C2 C1 N2 107.44(11)
C2 C1 C6 110.59(11)
N2 C1 C6 102.17(10)
C3 C2 C1 114.00(12)
C2 C3 C4 113.71(12)
N1 C4 C3 107.06(10)
N1 C4 C5 102.76(10)
C3 C4 C5 110.51(11)
O1 C5 C6 59.54(8)
O1 C5 C4 116.48(12)
C6 C5 C4 111.14(11)
O1 C6 C5 59.25(8)
O1 C6 C1 116.44(12)
C5 C6 C1 110.16(11)
C5 O1 C6 61.21(9)
C7 N1 N2 108.24(9)
C7 N1 C4 117.97(10)
N2 N1 C4 111.34(10)
C8 N2 N1 107.45(10)
C8 N2 C1 118.85(11)
N1 N2 C1 111.49(9)
O3 C7 N1 126.49(11)
O3 C7 N3 127.48(11)
N1 C7 N3 106.01(10)
O2 C8 N2 126.18(12)
O2 C8 N3 127.09(12)
N2 C8 N3 106.68(10)
C8 N3 C7 110.57(10)
C8 N3 C9 124.43(10)
C7 N3 C9 124.83(10)
C10 C9 C14 121.36(12)
C10 C9 N3 118.91(11)
C14 C9 N3 119.72(11)
C9 C10 C11 118.64(12)
C12 C11 C10 120.52(13)
C13 C12 C11 120.11(13)
C12 C13 C14 120.33(13)
C13 C14 C9 119.02(13)

loop_
_geom_bond_atom_site_label_1
_geom_bond_atom_site_label_2
_geom_bond_distance
C1 C2 1.502(2)
C1 N2 1.5093(16)
C1 C6 1.5320(18)
C2 C3 1.329(2)
C3 C4 1.501(2)
C4 N1 1.4997(16)
C4 C5 1.5331(18)
C5 O1 1.4341(17)
C5 C6 1.4625(19)
C6 O1 1.4383(16)
N1 C7 1.3882(16)
N1 N2 1.4444(14)
N2 C8 1.3894(16)
C7 O3 1.2087(15)
C7 N3 1.3981(15)
C8 O2 1.2098(15)
C8 N3 1.3954(16)
N3 C9 1.4329(15)
C9 C10 1.3862(18)
C9 C14 1.3872(18)
C10 C11 1.3906(18)
C11 C12 1.382(2)
C12 C13 1.381(2)
C13 C14 1.3868(19)
